data_7223210
loop_
_publ_author_name
'Wen, He-Rui'
'Xie, Xin-Rong'
'Liu, Sui-Jun'
'Bao, Jun'
'Wang, Feng-Feng'
'Liu, Cai-Ming'
'Liao, Jin-Sheng'

_publ_section_title
;
 Homochiral luminescent lanthanide dinuclear complexes derived from a
 chiral carboxylate
;
_journal_name_full 'RSC Adv.'
_journal_paper_doi 10.1039/C5RA14559G
_journal_year 2015
_chemical_absolute_configuration ad
_chemical_formula_moiety 'C84 H82 N4 O12 Pr2'
_chemical_formula_sum 'C84 H82 N4 O12 Pr2'
_chemical_formula_weight 1621.35
_space_group_crystal_system monoclinic
_space_group_IT_number 4
_space_group_name_Hall 'P 2yb'
_space_group_name_H-M_alt 'P 1 21 1'
_symmetry_space_group_name_Hall 'P 2yb'
_symmetry_space_group_name_H-M 'P 1 21 1'
_atom_sites_solution_hydrogens geom
_audit_creation_date 2015-09-01
_audit_creation_method
;
Olex2 1.2-beta
(compiled 2015.08.17 svn.r3210 for OlexSys, GUI svn.r5083)
;
_audit_update_record
;
2015-09-21 deposited with the CCDC.
2015-11-06 downloaded from the CCDC.
;
_cell_angle_alpha 90
_cell_angle_beta 109.2870(10)
_cell_angle_gamma 90
_cell_formula_units_Z 2
_cell_length_a 12.8915(6)
_cell_length_b 23.1403(11)
_cell_length_c 13.4533(6)
_cell_measurement_reflns_used 9983
_cell_measurement_temperature 297.65
_cell_measurement_theta_max 24.578
_cell_measurement_theta_min 3.090
_cell_volume 3788.1(3)
_computing_cell_refinement 'SAINT v8.34A (Bruker, 2013)'
_computing_data_reduction 'SAINT v8.34A (Bruker, 2013)'
_computing_molecular_graphics 'Olex2 (Dolomanov et al., 2009)'
_computing_publication_material 'Olex2 (Dolomanov et al., 2009)'
_computing_structure_refinement 'ShelXL (Sheldrick, 2015)'
_computing_structure_solution 'ShelXS (Sheldrick, 2008)'
_diffrn_ambient_temperature 297.65
_diffrn_measured_fraction_theta_full 0.996
_diffrn_measured_fraction_theta_max 0.996
_diffrn_measurement_device_type 'CCD area detector'
_diffrn_measurement_method 'phi and omega scans'
_diffrn_radiation_monochromator graphite
_diffrn_radiation_type MoK\a
_diffrn_radiation_wavelength 0.71073
_diffrn_reflns_av_R_equivalents 0.0466
_diffrn_reflns_av_unetI/netI 0.0541
_diffrn_reflns_laue_measured_fraction_full 0.996
_diffrn_reflns_laue_measured_fraction_max 0.996
_diffrn_reflns_limit_h_max 15
_diffrn_reflns_limit_h_min -15
_diffrn_reflns_limit_k_max 27
_diffrn_reflns_limit_k_min -27
_diffrn_reflns_limit_l_max 15
_diffrn_reflns_limit_l_min -15
_diffrn_reflns_number 54462
_diffrn_reflns_point_group_measured_fraction_full 0.994
_diffrn_reflns_point_group_measured_fraction_max 0.994
_diffrn_reflns_theta_full 24.685
_diffrn_reflns_theta_max 24.685
_diffrn_reflns_theta_min 2.674
_exptl_absorpt_coefficient_mu 1.335
_exptl_absorpt_correction_T_max 0.9738
_exptl_absorpt_correction_T_min 0.7400
_exptl_absorpt_correction_type multi-scan
_exptl_absorpt_process_details CrystalClear
_exptl_crystal_colour colourless
_exptl_crystal_colour_primary colourless
_exptl_crystal_density_diffrn 1.421
_exptl_crystal_description block
_exptl_crystal_F_000 1656
_exptl_crystal_size_max 0.2
_exptl_crystal_size_mid 0.2
_exptl_crystal_size_min 0.2
_refine_diff_density_max 1.014
_refine_diff_density_min -0.403
_refine_diff_density_rms 0.065
_refine_ls_abs_structure_details
;
 Flack x determined using 4247 quotients [(I+)-(I-)]/[(I+)+(I-)]
 (Parsons, Flack and Wagner, Acta Cryst. B69 (2013) 249-259).
;
_refine_ls_abs_structure_Flack -0.014(5)
_refine_ls_extinction_method none
_refine_ls_goodness_of_fit_ref 1.010
_refine_ls_hydrogen_treatment constr
_refine_ls_matrix_type full
_refine_ls_number_parameters 936
_refine_ls_number_reflns 12790
_refine_ls_number_restraints 15
_refine_ls_restrained_S_all 1.014
_refine_ls_R_factor_all 0.0524
_refine_ls_R_factor_gt 0.0324
_refine_ls_shift/su_max 0.003
_refine_ls_shift/su_mean 0.000
_refine_ls_structure_factor_coef Fsqd
_refine_ls_weighting_details 'w=1/[\s^2^(Fo^2^)+(0.0253P)^2^] where P=(Fo^2^+2Fc^2^)/3'
_refine_ls_weighting_scheme calc
_refine_ls_wR_factor_gt 0.0539
_refine_ls_wR_factor_ref 0.0588
_reflns_Friedel_coverage 0.942
_reflns_friedel_fraction_full 0.992
_reflns_friedel_fraction_max 0.992
_reflns_number_gt 10364
_reflns_number_total 12790
_reflns_threshold_expression 'I > 2\s(I)'
_cod_data_source_file c5ra14559g2.cif
_cod_data_source_block 3
_cod_database_code 7223210
_shelx_space_group_comment
;
The symmetry employed for this shelxl refinement is uniquely defined
by the following loop, which should always be used as a source of
symmetry information in preference to the above space-group names.
They are only intended as comments.
;
_olex2_refinement_description
;
1. Fixed Uiso
 At 1.2 times of:
  All C(H) groups, All C(H,H) groups, All C(H,H,H,H) groups
 At 1.5 times of:
  All C(H,H,H) groups
2. Restrained distances
 C92-C31
 1.4 with sigma of 0.001
 C3-C103 \\sim C103-C3A
 with sigma of 0.02
3. Rigid bond restraints
 C98, C99, C100, C96, C97
 with sigma for 1-2 distances of 0.01 and sigma for 1-3 distances of 0.01
 C3, C103, C3A
 with sigma for 1-2 distances of 0.01 and sigma for 1-3 distances of 0.01
4. Uiso/Uaniso restraints and constraints
Uanis(C97) \\sim Ueq: with sigma of 0.01 and sigma for terminal atoms of 0.01
5. Others
 Sof(H10C)=Sof(H10D)=Sof(C3A)=Sof(H3AA)=Sof(H3AB)=Sof(H3AC)=1-FVAR(1)
 Sof(H10A)=Sof(H10B)=Sof(C3)=Sof(H3A)=Sof(H3B)=Sof(H3C)=FVAR(1)
6.a Ternary CH refined with riding coordinates:
 C30(H30), C25(H25), C45(H45), C53(H53), C58(H58), C66(H66)
6.b Secondary CH2 refined with riding coordinates:
 C70(H70A,H70B), C62(H62A,H62B), C78(H78A,H78B), C90(H90A,H90B), C103(H10A,
 H10B), C103(H10C,H10D), C96(H96A,H96B)
6.c Aromatic/amide H refined with riding coordinates:
 C38(H38), C32(H32), C36(H36), C33(H33), C37(H37), C43(H43), C51(H51),
 C46(H46), C42(H42), C49(H49), C41(H41), C50(H50), C47(H47), C52(H52), C57(H57),
  C56(H56), C55(H55), C65(H65), C68(H68), C64(H64), C63(H63), C60(H60),
 C61(H61), C81(H81), C75(H75), C73(H73), C74(H74), C80(H80), C82(H82), C77(H77),
  C76(H76), C84(H84), C85(H85), C102(H102), C88(H88), C87(H87), C100(H100),
 C83(H83), C98(H98), C92(H92), C93(H93), C99(H99), C95(H95), C101(H101),
 C86(H86), C94(H94)
6.d Idealised Me refined as rotating group:
 C71(H71A,H71B,H71C), C79(H79A,H79B,H79C), C89(H89A,H89B,H89C), C91(H91A,H91B,
 H91C), C97(H97A,H97B,H97C), C3(H3A,H3B,H3C), C3A(H3AA,H3AB,H3AC)
;
_shelx_shelxl_version_number 2014/7
_olex2_submission_special_instructions 'No special instructions were received'

loop_
_space_group_symop_operation_xyz
'x, y, z'
'-x, y+1/2, -z'

loop_
_atom_site_label
_atom_site_type_symbol
_atom_site_fract_x
_atom_site_fract_y
_atom_site_fract_z
_atom_site_U_iso_or_equiv
_atom_site_adp_type
_atom_site_occupancy
_atom_site_site_symmetry_order
_atom_site_calc_flag
_atom_site_refinement_flags_posn
_atom_site_refinement_flags_adp
_atom_site_refinement_flags_occupancy
_atom_site_disorder_assembly
_atom_site_disorder_group
Pr1 Pr 0.09660(2) 0.17589(2) 0.37639(2) 0.03047(9) Uani 1 1 d . . . . .
Pr2 Pr 0.41271(2) 0.18261(2) 0.56902(2) 0.03372(10) Uani 1 1 d . . . . .
O2 O 0.2319(3) 0.2211(2) 0.5505(3) 0.0366(11) Uani 1 1 d . . . . .
O8 O 0.2749(3) 0.13805(19) 0.3906(3) 0.0372(11) Uani 1 1 d . . . . .
C69 C -0.1940(4) 0.1867(4) 0.3207(5) 0.0371(17) Uani 1 1 d . . . . .
C7 C -0.3017(5) 0.1739(5) 0.3176(5) 0.0496(17) Uani 1 1 d . . . . .
O12 O 0.1371(4) 0.1044(2) 0.5161(4) 0.0407(14) Uani 1 1 d . . . . .
O7 O 0.4508(4) 0.1188(2) 0.4327(4) 0.0486(13) Uani 1 1 d . . . . .
O9 O 0.0337(4) 0.0817(2) 0.2768(4) 0.0493(13) Uani 1 1 d . . . . .
O4 O 0.3721(4) 0.2520(2) 0.4293(4) 0.0503(16) Uani 1 1 d . . . . .
O1 O 0.0581(3) 0.23891(19) 0.5185(4) 0.0438(12) Uani 1 1 d . . . . .
C13 C 0.6993(4) 0.1821(5) 0.6091(4) 0.0407(15) Uani 1 1 d . . . . .
N14 N -0.1079(4) 0.1513(2) 0.3715(4) 0.0381(14) Uani 1 1 d . . . . .
C15 C 0.3543(6) 0.1122(3) 0.3733(6) 0.0335(19) Uani 1 1 d . . . . .
O10 O 0.0429(4) 0.1572(2) 0.1841(4) 0.0535(14) Uani 1 1 d . . . . .
O11 O 0.3166(4) 0.09883(19) 0.6073(4) 0.0429(12) Uani 1 1 d . . . . .
O3 O 0.1936(3) 0.25852(19) 0.3365(4) 0.0475(13) Uani 1 1 d . . . . .
O5 O 0.4720(4) 0.2740(2) 0.6768(5) 0.0612(15) Uani 1 1 d . . . . .
N20 N 0.6094(4) 0.2152(3) 0.5634(5) 0.0422(15) Uani 1 1 d . . . . .
N23 N -0.0680(4) 0.2474(2) 0.2738(4) 0.0413(15) Uani 1 1 d . . . . .
C22 C -0.1731(5) 0.2371(3) 0.2711(5) 0.0388(17) Uani 1 1 d . . . . .
C26 C 0.3634(6) 0.1024(4) 0.1922(6) 0.0459(19) Uani 1 1 d . . . . .
C30 C 0.1866(6) 0.2780(3) 0.6777(6) 0.0466(19) Uani 1 1 d . . . . .
H30 H 0.2669 0.2810 0.7043 0.056 Uiso 1 1 calc R . . . .
O6 O 0.4636(4) 0.1961(2) 0.7652(4) 0.0658(17) Uani 1 1 d . . . . .
C24 C 0.2893(6) 0.2778(3) 0.3706(6) 0.0445(19) Uani 1 1 d . . . . .
C31 C 0.1420(7) 0.3383(3) 0.6634(7) 0.055(2) Uani 1 1 d D . . . .
C21 C 0.0165(6) 0.1063(4) 0.1906(6) 0.0425(19) Uani 1 1 d . . . . .
C25 C 0.3102(7) 0.3403(3) 0.3428(7) 0.058(2) Uani 1 1 d . . . . .
H25 H 0.3884 0.3427 0.3505 0.070 Uiso 1 1 calc R . . . .
C27 C 0.4949(6) 0.2467(5) 0.7622(7) 0.059(2) Uani 1 1 d . . . . .
C29 C 0.1564(6) 0.2448(3) 0.5761(6) 0.037(2) Uani 1 1 d . . . . .
C38 C 0.8943(6) 0.1592(4) 0.6532(7) 0.067(3) Uani 1 1 d . . . . .
H38 H 0.9622 0.1673 0.6459 0.080 Uiso 1 1 calc R . . . .
C32 C 0.6231(6) 0.2622(3) 0.5144(6) 0.052(2) Uani 1 1 d . . . . .
H32 H 0.5624 0.2857 0.4846 0.063 Uiso 1 1 calc R . . . .
C35 C 0.2214(6) 0.0796(3) 0.5780(6) 0.0397(18) Uani 1 1 d . . . . .
N39 N 0.5870(4) 0.1181(3) 0.6689(5) 0.0486(16) Uani 1 1 d . . . . .
C36 C -0.1284(6) 0.1044(3) 0.4160(6) 0.050(2) Uani 1 1 d . . . . .
H36 H -0.0702 0.0798 0.4488 0.060 Uiso 1 1 calc R . . . .
C33 C 0.7223(6) 0.2788(4) 0.5044(6) 0.060(2) Uani 1 1 d . . . . .
H33 H 0.7274 0.3127 0.4689 0.072 Uiso 1 1 calc R . . . .
C37 C -0.2327(6) 0.0894(3) 0.4169(7) 0.057(2) Uani 1 1 d . . . . .
H37 H -0.2432 0.0557 0.4499 0.069 Uiso 1 1 calc R . . . .
C34 C 0.8038(5) 0.1959(3) 0.6031(6) 0.049(2) Uani 1 1 d . . . . .
C40 C 0.7816(6) 0.0989(4) 0.7192(6) 0.055(2) Uani 1 1 d . . . . .
C43 C 0.8118(6) 0.2451(4) 0.5470(7) 0.061(2) Uani 1 1 d . . . . .
H43 H 0.8784 0.2548 0.5386 0.074 Uiso 1 1 calc R . . . .
C51 C -0.0511(6) 0.2931(3) 0.2236(6) 0.055(2) Uani 1 1 d . . . . .
H51 H 0.0201 0.3000 0.2240 0.066 Uiso 1 1 calc R . . . .
C46 C -0.3184(6) 0.1245(4) 0.3691(7) 0.062(2) Uani 1 1 d . . . . .
H46 H -0.3882 0.1157 0.3707 0.074 Uiso 1 1 calc R . . . .
C42 C 0.5778(7) 0.0736(4) 0.7238(7) 0.072(3) Uani 1 1 d . . . . .
H42 H 0.5083 0.0639 0.7253 0.086 Uiso 1 1 calc R . . . .
C49 C -0.2349(7) 0.3225(4) 0.1683(7) 0.066(3) Uani 1 1 d . . . . .
H49 H -0.2903 0.3481 0.1327 0.080 Uiso 1 1 calc R . . . .
C41 C 0.7685(7) 0.0523(4) 0.7774(8) 0.078(3) Uani 1 1 d . . . . .
H41 H 0.8290 0.0300 0.8139 0.094 Uiso 1 1 calc R . . . .
C48 C -0.2599(6) 0.2748(3) 0.2190(6) 0.050(2) Uani 1 1 d . . . . .
C50 C -0.1323(7) 0.3319(4) 0.1701(7) 0.065(2) Uani 1 1 d . . . . .
H50 H -0.1155 0.3637 0.1362 0.078 Uiso 1 1 calc R . . . .
C44 C 0.2483(6) 0.3550(3) 0.2308(7) 0.055(2) Uani 1 1 d . . . . .
C45 C 0.3304(6) 0.0726(3) 0.2783(6) 0.048(2) Uani 1 1 d . . . . .
H45 H 0.2506 0.0672 0.2507 0.058 Uiso 1 1 calc R . . . .
C47 C -0.3684(6) 0.2600(4) 0.2172(7) 0.071(3) Uani 1 1 d . . . . .
H47 H -0.4265 0.2843 0.1821 0.086 Uiso 1 1 calc R . . . .
C54 C 0.2980(6) -0.0085(3) 0.6913(6) 0.0470(19) Uani 1 1 d . . . . .
C52 C 0.8851(6) 0.1143(4) 0.7093(7) 0.067(3) Uani 1 1 d . . . . .
H52 H 0.9470 0.0922 0.7433 0.081 Uiso 1 1 calc R . . . .
C57 C 0.4345(8) -0.0164(5) 0.8616(8) 0.085(3) Uani 1 1 d . . . . .
H57 H 0.4647 -0.0019 0.9296 0.102 Uiso 1 1 calc R . . . .
C53 C 0.1976(6) 0.0195(3) 0.6144(6) 0.051(2) Uani 1 1 d . . . . .
H53 H 0.1748 -0.0052 0.5517 0.061 Uiso 1 1 calc R . . . .
C56 C 0.3459(7) 0.0128(4) 0.7914(7) 0.065(2) Uani 1 1 d . . . . .
H56 H 0.3194 0.0464 0.8122 0.078 Uiso 1 1 calc R . . . .
C55 C 0.3418(7) -0.0581(3) 0.6643(7) 0.074(3) Uani 1 1 d . . . . .
H55 H 0.3108 -0.0737 0.5973 0.089 Uiso 1 1 calc R . . . .
C71 C 0.1922(6) 0.1836(4) 0.7760(5) 0.070(2) Uani 1 1 d . . . . .
H71A H 0.1749 0.1673 0.8342 0.106 Uiso 1 1 calc GR . . . .
H71B H 0.2703 0.1826 0.7907 0.106 Uiso 1 1 calc GR . . . .
H71C H 0.1566 0.1616 0.7135 0.106 Uiso 1 1 calc GR . . . .
C65 C 0.3298(7) 0.1781(6) 0.0643(6) 0.086(2) Uani 1 1 d . . . . .
H65 H 0.2901 0.2108 0.0337 0.103 Uiso 1 1 calc R . . . .
C58 C -0.0406(6) 0.0729(4) 0.0884(6) 0.058(2) Uani 1 1 d . . . . .
H58 H -0.0699 0.1013 0.0322 0.070 Uiso 1 1 calc R . . . .
C68 C 0.7303(9) 0.2990(5) 0.8059(9) 0.091(4) Uani 1 1 d . . . . .
H68 H 0.6839 0.3224 0.7538 0.109 Uiso 1 1 calc R . . . .
C59 C 0.0476(6) 0.0379(4) 0.0618(6) 0.056(2) Uani 1 1 d . . . . .
C72 C 0.6883(5) 0.1315(3) 0.6665(5) 0.0418(18) Uani 1 1 d . . . . .
C64 C 0.3079(6) 0.1507(4) 0.1456(6) 0.065(2) Uani 1 1 d . . . . .
H64 H 0.2536 0.1656 0.1698 0.078 Uiso 1 1 calc R . . . .
C63 C 0.4445(6) 0.0815(4) 0.1571(7) 0.066(2) Uani 1 1 d . . . . .
H63 H 0.4842 0.0488 0.1877 0.079 Uiso 1 1 calc R . . . .
C67 C 0.6880(8) 0.2687(4) 0.8709(7) 0.072(3) Uani 1 1 d . . . . .
C70 C 0.1527(6) 0.2452(4) 0.7596(6) 0.059(2) Uani 1 1 d . . . . .
H70A H 0.1806 0.2655 0.8262 0.071 Uiso 1 1 calc R . . . .
H70B H 0.0731 0.2453 0.7386 0.071 Uiso 1 1 calc R . . . .
C62 C 0.3813(7) 0.0131(3) 0.3121(7) 0.068(2) Uani 1 1 d . . . . .
H62A H 0.3687 -0.0109 0.2502 0.082 Uiso 1 1 calc R . . . .
H62B H 0.4601 0.0173 0.3454 0.082 Uiso 1 1 calc R . . . .
C60 C 0.0845(7) -0.0143(4) 0.1100(8) 0.070(3) Uani 1 1 d . . . . .
H60 H 0.0572 -0.0292 0.1607 0.084 Uiso 1 1 calc R . . . .
C66 C 0.5705(8) 0.2753(5) 0.8641(7) 0.082(3) Uani 1 1 d . . . . .
H66 H 0.5607 0.2544 0.9237 0.098 Uiso 1 1 calc R . . . .
C61 C 0.2058(10) -0.0213(7) 0.0088(12) 0.105(5) Uani 1 1 d . . . . .
H61 H 0.2590 -0.0413 -0.0100 0.126 Uiso 1 1 calc R . . . .
C81 C 0.0923(8) 0.0595(5) -0.0105(7) 0.086(3) Uani 1 1 d . . . . .
H81 H 0.0681 0.0949 -0.0428 0.103 Uiso 1 1 calc R . . . .
C78 C -0.1351(7) 0.0362(4) 0.0932(8) 0.080(3) Uani 1 1 d . . . . .
H78A H -0.1093 0.0102 0.1529 0.096 Uiso 1 1 calc R . . . .
H78B H -0.1606 0.0127 0.0300 0.096 Uiso 1 1 calc R . . . .
C75 C 0.1046(10) 0.4019(5) 0.0957(13) 0.113(5) Uani 1 1 d . . . . .
H75 H 0.0437 0.4263 0.0771 0.135 Uiso 1 1 calc R . . . .
C73 C -0.3887(6) 0.2127(4) 0.2640(7) 0.069(3) Uani 1 1 d . . . . .
H73 H -0.4601 0.2048 0.2619 0.083 Uiso 1 1 calc R . . . .
C74 C 0.1583(8) 0.3894(4) 0.1991(9) 0.084(3) Uani 1 1 d . . . . .
H74 H 0.1321 0.4051 0.2499 0.101 Uiso 1 1 calc R . . . .
C79 C -0.2304(8) 0.0708(5) 0.1028(10) 0.124(5) Uani 1 1 d . . . . .
H79A H -0.2044 0.0973 0.1606 0.187 Uiso 1 1 calc GR . . . .
H79B H -0.2835 0.0452 0.1151 0.187 Uiso 1 1 calc GR . . . .
H79C H -0.2640 0.0920 0.0388 0.187 Uiso 1 1 calc GR . . . .
C80 C 0.1651(8) -0.0446(4) 0.0802(10) 0.089(3) Uani 1 1 d . . . . .
H80 H 0.1898 -0.0805 0.1097 0.107 Uiso 1 1 calc R . . . .
C82 C 0.0387(9) 0.3521(4) 0.6506(10) 0.101(4) Uani 1 1 d . . . . .
H82 H -0.0098 0.3220 0.6485 0.122 Uiso 1 1 calc R . . . .
C77 C 0.2846(8) 0.3329(4) 0.1542(9) 0.087(3) Uani 1 1 d . . . . .
H77 H 0.3469 0.3096 0.1731 0.104 Uiso 1 1 calc R . . . .
C76 C 0.1405(14) 0.3786(6) 0.0196(11) 0.117(5) Uani 1 1 d . . . . .
H76 H 0.1033 0.3861 -0.0511 0.141 Uiso 1 1 calc R . . . .
C90 C 0.1023(7) 0.0217(4) 0.6555(9) 0.091(4) Uani 1 1 d . . . . .
H90A H 0.0423 0.0424 0.6050 0.109 Uiso 1 1 calc R . . . .
H90B H 0.1242 0.0436 0.7206 0.109 Uiso 1 1 calc R . . . .
C84 C 0.4096(9) 0.1574(5) 0.0283(7) 0.096(4) Uani 1 1 d . . . . .
H84 H 0.4248 0.1753 -0.0272 0.116 Uiso 1 1 calc R . . . .
C85 C 0.4668(7) 0.1095(5) 0.0759(8) 0.087(3) Uani 1 1 d . . . . .
H85 H 0.5225 0.0955 0.0529 0.105 Uiso 1 1 calc R . . . .
C102 C 0.6683(7) 0.0389(4) 0.7818(8) 0.086(3) Uani 1 1 d . . . . .
H102 H 0.6588 0.0078 0.8216 0.103 Uiso 1 1 calc R . . . .
C89 C 0.3344(9) -0.0160(4) 0.3870(9) 0.100(4) Uani 1 1 d . . . . .
H89A H 0.3649 0.0010 0.4555 0.149 Uiso 1 1 calc GR . . . .
H89B H 0.3521 -0.0564 0.3908 0.149 Uiso 1 1 calc GR . . . .
H89C H 0.2560 -0.0114 0.3626 0.149 Uiso 1 1 calc GR . . . .
C103 C 0.2935(12) 0.3796(4) 0.4256(9) 0.119(5) Uani 1 1 d D U . . .
H10A H 0.2150 0.3826 0.4124 0.142 Uiso 0.71(3) 1 calc R . P A 1
H10B H 0.3252 0.3607 0.4933 0.142 Uiso 0.71(3) 1 calc R . P A 1
H10C H 0.2567 0.4146 0.3925 0.142 Uiso 0.29(3) 1 calc R . P A 2
H10D H 0.2468 0.3605 0.4591 0.142 Uiso 0.29(3) 1 calc R . P A 2
C88 C 0.4774(9) -0.0632(6) 0.8363(11) 0.106(5) Uani 1 1 d . . . . .
H88 H 0.5372 -0.0813 0.8849 0.128 Uiso 1 1 calc R . . . .
C87 C 0.4314(10) -0.0847(4) 0.7360(12) 0.107(4) Uani 1 1 d . . . . .
H87 H 0.4610 -0.1176 0.7162 0.128 Uiso 1 1 calc R . . . .
C100 C 0.9087(13) 0.2620(8) 0.8914(13) 0.148(7) Uani 1 1 d . U . . .
H100 H 0.9828 0.2597 0.8986 0.177 Uiso 1 1 calc R . . . .
C83 C 0.1715(11) 0.0298(7) -0.0352(10) 0.117(4) Uani 1 1 d . . . . .
H83 H 0.2019 0.0452 -0.0832 0.141 Uiso 1 1 calc R . . . .
C96 C 0.5387(9) 0.3388(6) 0.8726(10) 0.133(5) Uani 1 1 d . U . . .
H96A H 0.6000 0.3594 0.9215 0.160 Uiso 1 1 calc R . . . .
H96B H 0.5203 0.3574 0.8043 0.160 Uiso 1 1 calc R . . . .
C91 C 0.0607(8) -0.0367(5) 0.6757(10) 0.127(5) Uani 1 1 d . . . . .
H91A H 0.1109 -0.0528 0.7391 0.191 Uiso 1 1 calc GR . . . .
H91B H 0.0551 -0.0620 0.6176 0.191 Uiso 1 1 calc GR . . . .
H91C H -0.0104 -0.0323 0.6833 0.191 Uiso 1 1 calc GR . . . .
C98 C 0.7592(11) 0.2344(5) 0.9484(9) 0.114(4) Uani 1 1 d . U . . .
H98 H 0.7335 0.2134 0.9944 0.136 Uiso 1 1 calc R . . . .
C92 C 0.2118(9) 0.3857(4) 0.6713(9) 0.106(4) Uani 1 1 d D . . . .
H92 H 0.2865 0.3804 0.6830 0.127 Uiso 1 1 calc R . . . .
C93 C 0.1651(15) 0.4428(5) 0.6607(12) 0.150(6) Uani 1 1 d . . . . .
H93 H 0.2102 0.4744 0.6627 0.180 Uiso 1 1 calc R . . . .
C99 C 0.8700(15) 0.2318(7) 0.9563(12) 0.148(6) Uani 1 1 d . U . . .
H99 H 0.9178 0.2086 1.0077 0.178 Uiso 1 1 calc R . . . .
C95 C -0.0021(11) 0.4071(6) 0.6401(12) 0.133(5) Uani 1 1 d . . . . .
H95 H -0.0769 0.4126 0.6269 0.159 Uiso 1 1 calc R . . . .
C101 C 0.8417(12) 0.2958(6) 0.8160(11) 0.127(5) Uani 1 1 d . . . . .
H101 H 0.8690 0.3167 0.7710 0.153 Uiso 1 1 calc R . . . .
C86 C 0.2298(12) 0.3448(6) 0.0476(10) 0.116(4) Uani 1 1 d . . . . .
H86 H 0.2553 0.3292 -0.0037 0.139 Uiso 1 1 calc R . . . .
C94 C 0.0611(15) 0.4517(6) 0.6483(12) 0.133(6) Uani 1 1 d . . . . .
H94 H 0.0334 0.4890 0.6453 0.160 Uiso 1 1 calc R . . . .
C97 C 0.4433(11) 0.3406(8) 0.9100(12) 0.181(6) Uani 1 1 d . U . . .
H97A H 0.4624 0.3228 0.9781 0.271 Uiso 1 1 calc GR . . . .
H97B H 0.3829 0.3202 0.8614 0.271 Uiso 1 1 calc GR . . . .
H97C H 0.4224 0.3801 0.9148 0.271 Uiso 1 1 calc GR . . . .
C3 C 0.337(2) 0.4365(7) 0.435(2) 0.157(11) Uani 0.71(3) 1 d D U P A 1
H3A H 0.4031 0.4365 0.4175 0.235 Uiso 0.71(3) 1 calc GR . P A 1
H3B H 0.3520 0.4499 0.5058 0.235 Uiso 0.71(3) 1 calc GR . P A 1
H3C H 0.2838 0.4617 0.3875 0.235 Uiso 0.71(3) 1 calc GR . P A 1
C3A C 0.395(3) 0.394(3) 0.503(4) 0.16(3) Uani 0.29(3) 1 d D U P A 2
H3AA H 0.4188 0.3629 0.5524 0.241 Uiso 0.29(3) 1 calc GR . P A 2
H3AB H 0.3864 0.4285 0.5394 0.241 Uiso 0.29(3) 1 calc GR . P A 2
H3AC H 0.4494 0.4009 0.4696 0.241 Uiso 0.29(3) 1 calc GR . P A 2

loop_
_atom_site_aniso_label
_atom_site_aniso_U_11
_atom_site_aniso_U_22
_atom_site_aniso_U_33
_atom_site_aniso_U_23
_atom_site_aniso_U_13
_atom_site_aniso_U_12
Pr1 0.02087(16) 0.03335(19) 0.03681(19) 0.0012(2) 0.00902(14) 0.0005(2)
Pr2 0.02102(16) 0.0405(2) 0.0390(2) 0.0011(3) 0.00907(15) -0.0005(2)
O2 0.021(2) 0.044(3) 0.046(3) -0.004(2) 0.013(2) 0.002(2)
O8 0.027(2) 0.048(3) 0.041(3) -0.001(2) 0.017(2) 0.007(2)
C69 0.022(3) 0.040(5) 0.046(4) -0.017(4) 0.007(3) 0.001(4)
C7 0.027(3) 0.054(5) 0.065(4) -0.021(6) 0.012(3) -0.003(5)
O12 0.035(3) 0.038(3) 0.049(4) 0.013(3) 0.013(3) 0.002(2)
O7 0.024(3) 0.069(4) 0.051(3) -0.013(3) 0.011(3) 0.005(2)
O9 0.055(3) 0.045(3) 0.050(4) -0.005(3) 0.020(3) -0.004(3)
O4 0.027(3) 0.060(4) 0.059(4) 0.021(3) 0.009(3) -0.005(3)
O1 0.025(3) 0.052(3) 0.053(3) -0.015(3) 0.012(3) 0.000(2)
C13 0.030(3) 0.055(4) 0.036(3) -0.006(5) 0.011(3) -0.004(5)
N14 0.026(3) 0.035(3) 0.050(4) -0.010(3) 0.008(3) -0.002(3)
C15 0.026(4) 0.038(4) 0.035(5) 0.001(4) 0.008(4) -0.004(4)
O10 0.060(3) 0.055(4) 0.044(3) -0.002(2) 0.014(2) 0.000(3)
O11 0.029(3) 0.041(3) 0.057(3) 0.009(2) 0.011(2) -0.005(2)
O3 0.029(3) 0.052(3) 0.055(3) 0.016(3) 0.005(2) -0.007(2)
O5 0.061(4) 0.056(4) 0.066(4) -0.018(3) 0.021(3) -0.014(3)
N20 0.024(3) 0.050(4) 0.051(4) -0.004(3) 0.010(3) 0.002(3)
N23 0.033(3) 0.042(4) 0.046(4) 0.001(3) 0.008(3) 0.005(3)
C22 0.026(4) 0.039(4) 0.048(5) -0.010(4) 0.009(3) 0.003(3)
C26 0.034(4) 0.062(5) 0.040(5) -0.011(4) 0.010(4) -0.006(4)
C30 0.036(4) 0.053(5) 0.051(5) -0.013(4) 0.015(4) -0.008(4)
O6 0.067(3) 0.066(5) 0.062(3) -0.009(3) 0.019(3) -0.016(3)
C24 0.041(5) 0.051(5) 0.041(5) 0.011(4) 0.013(4) -0.010(4)
C31 0.065(7) 0.043(5) 0.057(6) -0.018(4) 0.021(5) 0.000(5)
C21 0.031(4) 0.048(5) 0.045(5) -0.009(4) 0.008(4) 0.001(4)
C25 0.046(5) 0.047(5) 0.070(6) 0.009(5) 0.005(5) -0.016(4)
C27 0.040(5) 0.091(8) 0.051(6) -0.020(6) 0.021(5) -0.004(5)
C29 0.040(5) 0.027(4) 0.047(5) -0.005(4) 0.017(4) 0.004(4)
C38 0.026(4) 0.095(8) 0.076(6) -0.030(5) 0.014(4) -0.005(4)
C32 0.038(4) 0.048(5) 0.068(6) -0.001(4) 0.014(4) -0.003(4)
C35 0.043(5) 0.038(5) 0.042(5) 0.010(4) 0.018(4) 0.008(4)
N39 0.032(3) 0.056(4) 0.055(4) 0.013(4) 0.011(3) 0.002(3)
C36 0.038(4) 0.048(5) 0.066(6) 0.001(4) 0.020(4) -0.004(4)
C33 0.048(5) 0.055(5) 0.081(6) -0.003(5) 0.027(5) -0.019(4)
C37 0.049(5) 0.058(5) 0.073(6) -0.011(5) 0.032(5) -0.019(4)
C34 0.027(4) 0.067(7) 0.055(5) -0.024(4) 0.016(3) -0.011(4)
C40 0.038(5) 0.064(6) 0.058(5) -0.004(4) 0.012(4) 0.013(4)
C43 0.038(5) 0.084(7) 0.070(6) -0.033(5) 0.029(5) -0.025(5)
C51 0.047(5) 0.054(5) 0.061(6) 0.014(5) 0.012(4) 0.003(4)
C46 0.027(4) 0.080(7) 0.080(6) -0.031(5) 0.021(4) -0.015(4)
C42 0.041(5) 0.085(7) 0.085(7) 0.024(6) 0.016(5) 0.007(5)
C49 0.053(6) 0.063(6) 0.068(6) 0.008(5) 0.000(5) 0.027(5)
C41 0.044(6) 0.098(8) 0.083(8) 0.018(6) 0.007(6) 0.028(6)
C48 0.034(4) 0.052(5) 0.052(5) -0.006(4) -0.002(4) 0.016(4)
C50 0.069(6) 0.048(5) 0.068(6) 0.011(5) 0.011(5) 0.009(5)
C44 0.054(5) 0.040(5) 0.070(6) 0.014(4) 0.020(5) -0.005(4)
C45 0.035(4) 0.054(5) 0.055(5) -0.016(4) 0.014(4) -0.003(4)
C47 0.030(5) 0.078(7) 0.090(7) -0.009(6) -0.002(4) 0.021(4)
C54 0.048(5) 0.037(4) 0.062(6) 0.015(4) 0.027(4) 0.002(4)
C52 0.031(5) 0.089(7) 0.075(6) -0.009(6) 0.009(4) 0.017(5)
C57 0.070(7) 0.111(9) 0.069(7) 0.032(7) 0.015(6) 0.010(7)
C53 0.046(5) 0.042(5) 0.066(6) 0.022(4) 0.019(4) 0.000(4)
C56 0.067(6) 0.068(6) 0.066(6) 0.016(5) 0.031(5) 0.013(5)
C55 0.090(7) 0.053(5) 0.092(7) 0.019(5) 0.048(6) 0.017(5)
C71 0.073(5) 0.077(6) 0.059(5) 0.009(7) 0.019(4) -0.001(7)
C65 0.086(6) 0.107(7) 0.057(5) 0.009(8) 0.013(5) 0.002(9)
C58 0.058(5) 0.060(5) 0.050(5) -0.012(4) 0.007(4) 0.000(4)
C68 0.070(8) 0.119(9) 0.075(8) -0.021(7) 0.012(7) -0.008(7)
C59 0.044(5) 0.065(6) 0.048(5) -0.024(5) 0.002(4) -0.010(4)
C72 0.025(4) 0.053(5) 0.044(5) -0.010(4) 0.006(4) 0.005(3)
C64 0.054(5) 0.094(7) 0.048(5) -0.007(5) 0.017(4) 0.005(5)
C63 0.049(5) 0.084(6) 0.069(6) -0.016(5) 0.026(5) -0.004(4)
C67 0.077(7) 0.077(7) 0.054(6) -0.037(5) 0.014(6) -0.024(6)
C70 0.057(5) 0.073(6) 0.048(5) -0.020(5) 0.018(4) -0.003(5)
C62 0.075(6) 0.049(5) 0.075(6) -0.005(5) 0.019(5) 0.006(5)
C60 0.063(6) 0.074(7) 0.074(7) -0.013(6) 0.023(5) -0.003(5)
C66 0.082(7) 0.107(8) 0.067(7) -0.040(6) 0.040(5) -0.035(6)
C61 0.067(7) 0.124(12) 0.129(12) -0.071(10) 0.039(8) -0.008(8)
C81 0.098(8) 0.100(8) 0.065(7) -0.007(6) 0.034(6) -0.010(6)
C78 0.052(5) 0.093(7) 0.087(7) -0.038(6) 0.013(5) -0.016(5)
C75 0.081(9) 0.092(10) 0.142(13) 0.054(10) 0.004(9) 0.008(7)
C73 0.027(4) 0.086(7) 0.088(7) -0.025(5) 0.012(5) 0.004(4)
C74 0.074(7) 0.065(6) 0.104(8) 0.025(6) 0.017(6) 0.009(5)
C79 0.059(7) 0.150(12) 0.158(12) -0.055(10) 0.029(7) 0.002(7)
C80 0.064(7) 0.073(7) 0.117(10) -0.032(7) 0.013(7) -0.008(6)
C82 0.092(8) 0.048(6) 0.175(12) -0.019(6) 0.060(8) 0.005(6)
C77 0.089(7) 0.083(7) 0.084(8) 0.016(6) 0.021(7) 0.004(6)
C76 0.158(15) 0.096(10) 0.078(9) 0.030(8) 0.013(10) -0.014(9)
C90 0.041(6) 0.104(8) 0.130(10) 0.074(7) 0.031(6) 0.009(5)
C84 0.085(7) 0.156(13) 0.049(6) 0.004(6) 0.024(5) -0.036(7)
C85 0.059(6) 0.150(11) 0.063(7) -0.031(7) 0.036(6) -0.024(7)
C102 0.057(6) 0.083(7) 0.105(8) 0.049(6) 0.010(6) 0.023(5)
C89 0.129(10) 0.063(7) 0.108(10) 0.007(6) 0.042(8) -0.008(7)
C103 0.185(14) 0.067(7) 0.090(8) -0.020(7) 0.027(9) 0.011(8)
C88 0.075(8) 0.123(11) 0.133(11) 0.088(9) 0.050(8) 0.042(7)
C87 0.108(9) 0.070(7) 0.173(12) 0.063(9) 0.090(9) 0.055(7)
C100 0.090(10) 0.193(19) 0.131(15) -0.064(12) -0.002(9) 0.015(10)
C83 0.102(10) 0.176(14) 0.094(10) -0.043(10) 0.059(8) -0.030(10)
C96 0.087(8) 0.166(12) 0.150(11) -0.097(10) 0.046(8) -0.020(8)
C91 0.090(8) 0.125(10) 0.177(13) 0.070(10) 0.057(8) -0.030(7)
C98 0.129(10) 0.110(9) 0.082(8) -0.012(7) 0.009(8) 0.012(9)
C92 0.119(9) 0.082(8) 0.124(10) -0.005(7) 0.048(8) -0.018(7)
C93 0.238(19) 0.048(8) 0.180(14) 0.020(8) 0.091(15) -0.023(10)
C99 0.148(12) 0.144(14) 0.115(12) -0.044(10) -0.007(10) 0.052(12)
C95 0.113(10) 0.079(9) 0.211(16) -0.029(10) 0.060(10) 0.028(8)
C101 0.094(10) 0.173(14) 0.127(12) -0.056(10) 0.052(9) -0.040(10)
C86 0.156(13) 0.103(10) 0.091(11) -0.007(8) 0.043(10) -0.007(9)
C94 0.203(18) 0.076(10) 0.139(12) -0.006(8) 0.082(13) 0.035(12)
C97 0.147(10) 0.229(12) 0.169(11) -0.069(10) 0.055(9) 0.011(10)
C3 0.23(3) 0.064(11) 0.15(2) -0.023(13) 0.027(19) -0.010(13)
C3A 0.22(4) 0.14(6) 0.10(4) -0.05(4) 0.01(3) -0.01(4)

loop_
_atom_type_symbol
_atom_type_description
_atom_type_scat_dispersion_real
_atom_type_scat_dispersion_imag
_atom_type_scat_source
C C 0.0033 0.0016 'International Tables Vol C Tables 4.2.6.8 and 6.1.1.4'
H H 0.0000 0.0000 'International Tables Vol C Tables 4.2.6.8 and 6.1.1.4'
N N 0.0061 0.0033 'International Tables Vol C Tables 4.2.6.8 and 6.1.1.4'
O O 0.0106 0.0060 'International Tables Vol C Tables 4.2.6.8 and 6.1.1.4'
Pr Pr -0.2180 2.8214 'International Tables Vol C Tables 4.2.6.8 and 6.1.1.4'

loop_
_geom_angle_atom_site_label_1
_geom_angle_atom_site_label_2
_geom_angle_atom_site_label_3
_geom_angle
O2 Pr1 Pr2 35.25(9)
O2 Pr1 N14 117.65(14)
O2 Pr1 N23 113.06(16)
O2 Pr1 C21 160.44(16)
O2 Pr1 C29 24.78(15)
O8 Pr1 Pr2 39.65(10)
O8 Pr1 O2 74.89(13)
O8 Pr1 O12 74.65(15)
O8 Pr1 O9 81.97(15)
O8 Pr1 O1 124.01(14)
O8 Pr1 N14 146.26(16)
O8 Pr1 O10 87.10(14)
O8 Pr1 O3 75.95(15)
O8 Pr1 N23 146.77(16)
O8 Pr1 C21 85.64(17)
O8 Pr1 C29 99.57(17)
O12 Pr1 Pr2 67.48(11)
O12 Pr1 O2 70.85(15)
O12 Pr1 O9 76.92(17)
O12 Pr1 O1 81.76(16)
O12 Pr1 N14 80.35(17)
O12 Pr1 O10 127.00(16)
O12 Pr1 O3 135.22(15)
O12 Pr1 N23 138.52(17)
O12 Pr1 C21 102.5(2)
O12 Pr1 C29 75.11(19)
O9 Pr1 Pr2 116.64(11)
O9 Pr1 O2 144.18(15)
O9 Pr1 O1 140.17(15)
O9 Pr1 N14 70.45(15)
O9 Pr1 N23 101.32(17)
O9 Pr1 C21 25.73(18)
O9 Pr1 C29 150.44(18)
O1 Pr1 Pr2 84.46(10)
O1 Pr1 O2 49.37(13)
O1 Pr1 N14 73.08(15)
O1 Pr1 N23 73.73(16)
O1 Pr1 C21 149.60(16)
O1 Pr1 C29 24.60(16)
N14 Pr1 Pr2 143.08(12)
N14 Pr1 N23 60.89(17)
N14 Pr1 C21 77.94(18)
N14 Pr1 C29 95.44(18)
O10 Pr1 Pr2 123.27(11)
O10 Pr1 O2 150.54(15)
O10 Pr1 O9 51.13(15)
O10 Pr1 O1 144.51(15)
O10 Pr1 N14 90.24(16)
O10 Pr1 N23 70.79(16)
O10 Pr1 C21 25.50(18)
O10 Pr1 C29 157.86(19)
O3 Pr1 Pr2 68.26(10)
O3 Pr1 O2 69.33(14)
O3 Pr1 O9 130.73(16)
O3 Pr1 O1 87.58(15)
O3 Pr1 N14 137.17(16)
O3 Pr1 O10 83.93(16)
O3 Pr1 N23 77.26(16)
O3 Pr1 C21 108.2(2)
O3 Pr1 C29 77.36(18)
N23 Pr1 Pr2 139.76(12)
N23 Pr1 C21 84.37(19)
N23 Pr1 C29 93.37(18)
C21 Pr1 Pr2 125.24(13)
C21 Pr1 C29 173.3(2)
C29 Pr1 Pr2 59.93(15)
O2 Pr2 Pr1 38.67(10)
O2 Pr2 O8 73.68(13)
O2 Pr2 O7 123.34(14)
O2 Pr2 C15 98.98(17)
O2 Pr2 O11 77.08(15)
O2 Pr2 O5 81.43(16)
O2 Pr2 N20 141.40(17)
O2 Pr2 O6 88.35(15)
O2 Pr2 C27 87.62(19)
O2 Pr2 N39 151.42(17)
O8 Pr2 Pr1 35.02(9)
O8 Pr2 C15 25.31(15)
O8 Pr2 C27 161.30(18)
O7 Pr2 Pr1 84.75(10)
O7 Pr2 O8 49.78(13)
O7 Pr2 C15 24.50(16)
O7 Pr2 O5 143.97(16)
O7 Pr2 N20 74.36(16)
O7 Pr2 C27 148.90(18)
O7 Pr2 N39 72.84(17)
O4 Pr2 Pr1 67.08(12)
O4 Pr2 O2 73.78(16)
O4 Pr2 O8 69.28(16)
O4 Pr2 O7 82.32(17)
O4 Pr2 C15 75.34(19)
O4 Pr2 O11 134.61(16)
O4 Pr2 O5 80.56(19)
O4 Pr2 N20 75.62(18)
O4 Pr2 O6 130.76(18)
O4 Pr2 C27 106.5(3)
O4 Pr2 N39 134.53(18)
C15 Pr2 Pr1 60.32(14)
O11 Pr2 Pr1 68.36(10)
O11 Pr2 O8 69.57(14)
O11 Pr2 O7 85.58(15)
O11 Pr2 C15 75.75(18)
O11 Pr2 O5 128.25(17)
O11 Pr2 N20 141.41(17)
O11 Pr2 O6 81.52(17)
O11 Pr2 C27 106.3(2)
O11 Pr2 N39 81.43(17)
O5 Pr2 Pr1 116.62(12)
O5 Pr2 O8 145.05(17)
O5 Pr2 C15 154.7(2)
O5 Pr2 N20 70.78(17)
O5 Pr2 C27 25.9(2)
O5 Pr2 N39 97.71(19)
N20 Pr2 Pr1 139.26(13)
N20 Pr2 O8 116.02(15)
N20 Pr2 C15 95.46(19)
N20 Pr2 C27 79.0(2)
O6 Pr2 Pr1 122.31(12)
O6 Pr2 O8 148.55(16)
O6 Pr2 O7 141.91(16)
O6 Pr2 C15 153.8(2)
O6 Pr2 O5 51.15(18)
O6 Pr2 N20 94.20(18)
O6 Pr2 C27 25.6(2)
O6 Pr2 N39 69.88(18)
C27 Pr2 Pr1 126.29(16)
C27 Pr2 C15 173.4(2)
N39 Pr2 Pr1 143.65(14)
N39 Pr2 O8 115.87(17)
N39 Pr2 C15 93.7(2)
N39 Pr2 N20 61.42(19)
N39 Pr2 C27 80.5(2)
Pr2 O2 Pr1 106.08(16)
C29 O2 Pr1 94.2(4)
C29 O2 Pr2 158.8(5)
Pr1 O8 Pr2 105.34(15)
C15 O8 Pr1 164.1(4)
C15 O8 Pr2 90.5(4)
C7 C69 C22 120.0(7)
N14 C69 C7 121.3(7)
N14 C69 C22 118.7(5)
C69 C7 C73 118.9(9)
C46 C7 C69 118.2(7)
C46 C7 C73 122.8(7)
C35 O12 Pr1 137.4(4)
C15 O7 Pr2 98.3(4)
C21 O9 Pr1 91.6(5)
C24 O4 Pr2 137.3(5)
C29 O1 Pr1 96.7(4)
N20 C13 C34 122.4(8)
N20 C13 C72 118.9(6)
C34 C13 C72 118.7(7)
C69 N14 Pr1 121.0(4)
C36 N14 Pr1 120.7(5)
C36 N14 C69 118.2(6)
O8 C15 Pr2 64.2(4)
O8 C15 C45 119.1(6)
O7 C15 Pr2 57.2(4)
O7 C15 O8 121.2(7)
O7 C15 C45 119.7(6)
C45 C15 Pr2 175.5(5)
C21 O10 Pr1 94.6(5)
C35 O11 Pr2 137.2(4)
C24 O3 Pr1 135.7(4)
C27 O5 Pr2 92.2(5)
C13 N20 Pr2 120.4(5)
C32 N20 Pr2 122.3(5)
C32 N20 C13 117.3(6)
C22 N23 Pr1 121.0(4)
C51 N23 Pr1 121.6(5)
C51 N23 C22 117.3(6)
N23 C22 C69 118.3(6)
N23 C22 C48 121.6(7)
C48 C22 C69 120.1(6)
C64 C26 C45 118.9(7)
C64 C26 C63 118.4(8)
C63 C26 C45 122.6(8)
C31 C30 H30 107.1
C31 C30 C29 112.7(7)
C31 C30 C70 111.7(7)
C29 C30 H30 107.1
C29 C30 C70 110.8(7)
C70 C30 H30 107.1
C27 O6 Pr2 93.3(5)
O4 C24 C25 114.8(6)
O3 C24 O4 126.5(7)
O3 C24 C25 118.6(7)
C82 C31 C30 124.6(8)
C82 C31 C92 114.6(9)
C92 C31 C30 120.7(9)
O9 C21 Pr1 62.7(4)
O9 C21 C58 119.3(7)
O10 C21 Pr1 59.9(4)
O10 C21 O9 122.2(7)
O10 C21 C58 118.5(8)
C58 C21 Pr1 172.7(5)
C24 C25 H25 106.4
C44 C25 C24 112.3(6)
C44 C25 H25 106.4
C44 C25 C103 116.7(8)
C103 C25 C24 107.9(8)
C103 C25 H25 106.4
O5 C27 Pr2 61.9(4)
O5 C27 C66 118.9(9)
O6 C27 Pr2 61.1(4)
O6 C27 O5 121.5(8)
O6 C27 C66 119.4(9)
C66 C27 Pr2 163.8(6)
O2 C29 Pr1 61.1(4)
O2 C29 C30 118.7(7)
O1 C29 Pr1 58.7(4)
O1 C29 O2 119.8(7)
O1 C29 C30 121.5(6)
C30 C29 Pr1 178.6(5)
C34 C38 H38 119.0
C52 C38 H38 119.0
C52 C38 C34 122.0(7)
N20 C32 H32 117.9
N20 C32 C33 124.2(7)
C33 C32 H32 117.9
O12 C35 C53 113.6(6)
O11 C35 O12 126.1(7)
O11 C35 C53 120.2(6)
C42 N39 Pr2 120.9(5)
C42 N39 C72 117.7(6)
C72 N39 Pr2 121.4(5)
N14 C36 H36 118.2
N14 C36 C37 123.5(7)
C37 C36 H36 118.2
C32 C33 H33 120.6
C43 C33 C32 118.9(8)
C43 C33 H33 120.6
C36 C37 H37 120.5
C46 C37 C36 119.1(8)
C46 C37 H37 120.5
C13 C34 C38 119.2(8)
C43 C34 C13 117.3(7)
C43 C34 C38 123.4(7)
C41 C40 C52 122.9(8)
C41 C40 C72 117.6(7)
C72 C40 C52 119.5(8)
C33 C43 C34 119.8(7)
C33 C43 H43 120.1
C34 C43 H43 120.1
N23 C51 H51 117.8
N23 C51 C50 124.3(7)
C50 C51 H51 117.8
C7 C46 H46 120.2
C37 C46 C7 119.6(7)
C37 C46 H46 120.2
N39 C42 H42 118.3
N39 C42 C102 123.4(8)
C102 C42 H42 118.3
C48 C49 H49 119.7
C50 C49 H49 119.7
C50 C49 C48 120.6(8)
C40 C41 H41 119.8
C102 C41 C40 120.4(9)
C102 C41 H41 119.8
C22 C48 C47 118.2(8)
C49 C48 C22 117.4(7)
C49 C48 C47 124.4(7)
C51 C50 H50 120.6
C49 C50 C51 118.7(8)
C49 C50 H50 120.6
C74 C44 C25 124.6(9)
C74 C44 C77 117.0(9)
C77 C44 C25 118.4(8)
C15 C45 C26 109.7(6)
C15 C45 H45 107.0
C15 C45 C62 110.2(6)
C26 C45 H45 107.0
C26 C45 C62 115.6(7)
C62 C45 H45 107.0
C48 C47 H47 118.9
C73 C47 C48 122.1(8)
C73 C47 H47 118.9
C56 C54 C53 121.6(7)
C56 C54 C55 117.7(8)
C55 C54 C53 120.6(8)
C38 C52 C40 121.0(8)
C38 C52 H52 119.5
C40 C52 H52 119.5
C56 C57 H57 118.5
C88 C57 H57 118.5
C88 C57 C56 123.1(11)
C35 C53 H53 106.6
C54 C53 C35 113.0(6)
C54 C53 H53 106.6
C90 C53 C35 111.0(6)
C90 C53 C54 112.5(7)
C90 C53 H53 106.6
C54 C56 C57 119.6(9)
C54 C56 H56 120.2
C57 C56 H56 120.2
C54 C55 H55 119.7
C54 C55 C87 120.5(10)
C87 C55 H55 119.7
H71A C71 H71B 109.5
H71A C71 H71C 109.5
H71B C71 H71C 109.5
C70 C71 H71A 109.5
C70 C71 H71B 109.5
C70 C71 H71C 109.5
C64 C65 H65 120.0
C84 C65 H65 120.0
C84 C65 C64 120.0(11)
C21 C58 H58 107.5
C59 C58 C21 107.6(6)
C59 C58 H58 107.5
C78 C58 C21 113.7(7)
C78 C58 H58 107.5
C78 C58 C59 112.7(7)
C67 C68 H68 119.2
C67 C68 C101 121.6(12)
C101 C68 H68 119.2
C60 C59 C58 121.3(8)
C81 C59 C58 119.3(9)
C81 C59 C60 119.4(9)
N39 C72 C13 117.8(6)
N39 C72 C40 122.8(7)
C40 C72 C13 119.4(6)
C26 C64 C65 122.0(8)
C26 C64 H64 119.0
C65 C64 H64 119.0
C26 C63 H63 120.4
C26 C63 C85 119.3(9)
C85 C63 H63 120.4
C68 C67 C66 121.2(10)
C68 C67 C98 118.0(10)
C98 C67 C66 120.6(11)
C30 C70 H70A 108.6
C30 C70 H70B 108.6
C71 C70 C30 114.6(6)
C71 C70 H70A 108.6
C71 C70 H70B 108.6
H70A C70 H70B 107.6
C45 C62 H62A 109.2
C45 C62 H62B 109.2
H62A C62 H62B 107.9
C89 C62 C45 112.2(8)
C89 C62 H62A 109.2
C89 C62 H62B 109.2
C59 C60 H60 120.9
C59 C60 C80 118.1(9)
C80 C60 H60 120.9
C27 C66 H66 107.5
C67 C66 C27 109.8(7)
C67 C66 H66 107.5
C67 C66 C96 112.5(8)
C96 C66 C27 111.7(9)
C96 C66 H66 107.5
C80 C61 H61 119.2
C83 C61 H61 119.2
C83 C61 C80 121.5(12)
C59 C81 H81 119.6
C83 C81 C59 120.8(11)
C83 C81 H81 119.6
C58 C78 H78A 108.9
C58 C78 H78B 108.9
C58 C78 C79 113.5(8)
H78A C78 H78B 107.7
C79 C78 H78A 108.9
C79 C78 H78B 108.9
C74 C75 H75 120.1
C74 C75 C76 119.7(12)
C76 C75 H75 120.1
C7 C73 H73 119.7
C47 C73 C7 120.7(8)
C47 C73 H73 119.7
C44 C74 C75 122.6(11)
C44 C74 H74 118.7
C75 C74 H74 118.7
C78 C79 H79A 109.5
C78 C79 H79B 109.5
C78 C79 H79C 109.5
H79A C79 H79B 109.5
H79A C79 H79C 109.5
H79B C79 H79C 109.5
C60 C80 H80 120.1
C61 C80 C60 119.8(11)
C61 C80 H80 120.1
C31 C82 H82 117.5
C31 C82 C95 125.1(11)
C95 C82 H82 117.5
C44 C77 H77 119.4
C44 C77 C86 121.2(10)
C86 C77 H77 119.4
C75 C76 H76 120.2
C86 C76 C75 119.6(13)
C86 C76 H76 120.2
C53 C90 H90A 108.6
C53 C90 H90B 108.6
C53 C90 C91 114.6(9)
H90A C90 H90B 107.6
C91 C90 H90A 108.6
C91 C90 H90B 108.6
C65 C84 H84 120.9
C65 C84 C85 118.3(10)
C85 C84 H84 120.9
C63 C85 H85 119.0
C84 C85 C63 122.0(9)
C84 C85 H85 119.0
C42 C102 H102 120.9
C41 C102 C42 118.1(9)
C41 C102 H102 120.9
C62 C89 H89A 109.5
C62 C89 H89B 109.5
C62 C89 H89C 109.5
H89A C89 H89B 109.5
H89A C89 H89C 109.5
H89B C89 H89C 109.5
C25 C103 H10A 107.7
C25 C103 H10B 107.7
C25 C103 H10C 109.4
C25 C103 H10D 109.4
H10A C103 H10B 107.1
H10C C103 H10D 108.0
C3 C103 C25 118.5(14)
C3 C103 H10A 107.7
C3 C103 H10B 107.7
C3A C103 C25 111(2)
C3A C103 H10C 109.4
C3A C103 H10D 109.4
C57 C88 H88 120.9
C57 C88 C87 118.2(10)
C87 C88 H88 120.9
C55 C87 H87 119.6
C88 C87 C55 120.9(10)
C88 C87 H87 119.6
C99 C100 H100 119.6
C99 C100 C101 120.8(18)
C101 C100 H100 119.6
C61 C83 C81 120.4(13)
C61 C83 H83 119.8
C81 C83 H83 119.8
C66 C96 H96A 109.9
C66 C96 H96B 109.9
H96A C96 H96B 108.3
C97 C96 C66 108.9(12)
C97 C96 H96A 109.9
C97 C96 H96B 109.9
C90 C91 H91A 109.5
C90 C91 H91B 109.5
C90 C91 H91C 109.5
H91A C91 H91B 109.5
H91A C91 H91C 109.5
H91B C91 H91C 109.5
C67 C98 H98 120.4
C67 C98 C99 119.1(13)
C99 C98 H98 120.4
C31 C92 H92 120.9
C31 C92 C93 118.2(11)
C93 C92 H92 120.9
C92 C93 H93 118.9
C94 C93 C92 122.3(14)
C94 C93 H93 118.9
C100 C99 C98 121.3(17)
C100 C99 H99 119.4
C98 C99 H99 119.4
C82 C95 H95 119.3
C94 C95 C82 121.5(13)
C94 C95 H95 119.3
C68 C101 H101 120.4
C100 C101 C68 119.1(14)
C100 C101 H101 120.4
C77 C86 H86 120.1
C76 C86 C77 119.9(13)
C76 C86 H86 120.1
C93 C94 H94 120.9
C95 C94 C93 118.2(15)
C95 C94 H94 120.9
C96 C97 H97A 109.5
C96 C97 H97B 109.5
C96 C97 H97C 109.5
H97A C97 H97B 109.5
H97A C97 H97C 109.5
H97B C97 H97C 109.5
C103 C3 H3A 109.5
C103 C3 H3B 109.5
C103 C3 H3C 109.5
H3A C3 H3B 109.5
H3A C3 H3C 109.5
H3B C3 H3C 109.5
C103 C3A H3AA 109.5
C103 C3A H3AB 109.5
C103 C3A H3AC 109.5
H3AA C3A H3AB 109.5
H3AA C3A H3AC 109.5
H3AB C3A H3AC 109.5

loop_
_geom_bond_atom_site_label_1
_geom_bond_atom_site_label_2
_geom_bond_distance
Pr1 Pr2 4.0460(4)
Pr1 O2 2.631(4)
Pr1 O8 2.407(4)
Pr1 O12 2.428(5)
Pr1 O9 2.546(5)
Pr1 O1 2.580(4)
Pr1 N14 2.677(5)
Pr1 O10 2.485(5)
Pr1 O3 2.439(4)
Pr1 N23 2.684(5)
Pr1 C21 2.864(7)
Pr1 C29 2.999(8)
Pr2 O2 2.430(4)
Pr2 O8 2.677(4)
Pr2 O7 2.526(4)
Pr2 O4 2.395(5)
Pr2 C15 2.974(7)
Pr2 O11 2.445(4)
Pr2 O5 2.536(5)
Pr2 N20 2.670(5)
Pr2 O6 2.519(5)
Pr2 C27 2.873(8)
Pr2 N39 2.662(6)
O2 C29 1.260(8)
O8 C15 1.271(8)
C69 C7 1.406(8)
C69 N14 1.366(8)
C69 C22 1.413(10)
C7 C46 1.389(12)
C7 C73 1.432(11)
O12 C35 1.267(8)
O7 C15 1.246(8)
O9 C21 1.244(8)
O4 C24 1.250(8)
O1 C29 1.257(8)
C13 N20 1.356(9)
C13 C34 1.412(8)
C13 C72 1.436(11)
N14 C36 1.307(8)
C15 C45 1.519(10)
O10 C21 1.237(8)
O11 C35 1.242(8)
O3 C24 1.248(8)
O5 C27 1.258(10)
N20 C32 1.313(9)
N23 C22 1.365(8)
N23 C51 1.312(8)
C22 C48 1.409(9)
C26 C45 1.525(10)
C26 C64 1.364(10)
C26 C63 1.369(9)
C30 H30 0.9800
C30 C31 1.498(11)
C30 C29 1.502(10)
C30 C70 1.516(10)
O6 C27 1.243(10)
C24 C25 1.540(10)
C31 C82 1.324(12)
C31 C92 1.3996(15)
C21 C58 1.536(10)
C25 H25 0.9800
C25 C44 1.493(11)
C25 C103 1.507(13)
C27 C66 1.545(11)
C38 H38 0.9300
C38 C34 1.419(10)
C38 C52 1.314(11)
C32 H32 0.9300
C32 C33 1.384(9)
C35 C53 1.539(10)
N39 C42 1.295(9)
N39 C72 1.353(8)
C36 H36 0.9300
C36 C37 1.393(9)
C33 H33 0.9300
C33 C43 1.354(10)
C37 H37 0.9300
C37 C46 1.351(11)
C34 C43 1.389(10)
C40 C41 1.375(12)
C40 C52 1.429(10)
C40 C72 1.398(9)
C43 H43 0.9300
C51 H51 0.9300
C51 C50 1.385(10)
C46 H46 0.9300
C42 H42 0.9300
C42 C102 1.419(11)
C49 H49 0.9300
C49 C48 1.392(11)
C49 C50 1.333(11)
C41 H41 0.9300
C41 C102 1.348(12)
C48 C47 1.431(10)
C50 H50 0.9300
C44 C74 1.354(10)
C44 C77 1.364(11)
C45 H45 0.9800
C45 C62 1.527(10)
C47 H47 0.9300
C47 C73 1.332(11)
C54 C53 1.510(10)
C54 C56 1.374(10)
C54 C55 1.380(10)
C52 H52 0.9300
C57 H57 0.9300
C57 C56 1.392(12)
C57 C88 1.311(14)
C53 H53 0.9800
C53 C90 1.506(11)
C56 H56 0.9300
C55 H55 0.9300
C55 C87 1.381(13)
C71 H71A 0.9600
C71 H71B 0.9600
C71 H71C 0.9600
C71 C70 1.505(11)
C65 H65 0.9300
C65 C64 1.372(11)
C65 C84 1.360(12)
C58 H58 0.9800
C58 C59 1.530(10)
C58 C78 1.504(11)
C68 H68 0.9300
C68 C67 1.366(13)
C68 C101 1.399(14)
C59 C60 1.380(11)
C59 C81 1.378(11)
C64 H64 0.9300
C63 H63 0.9300
C63 C85 1.380(11)
C67 C66 1.496(11)
C67 C98 1.388(13)
C70 H70A 0.9700
C70 H70B 0.9700
C62 H62A 0.9700
C62 H62B 0.9700
C62 C89 1.496(12)
C60 H60 0.9300
C60 C80 1.418(13)
C66 H66 0.9800
C66 C96 1.541(14)
C61 H61 0.9300
C61 C80 1.350(16)
C61 C83 1.329(16)
C81 H81 0.9300
C81 C83 1.361(14)
C78 H78A 0.9700
C78 H78B 0.9700
C78 C79 1.508(11)
C75 H75 0.9300
C75 C74 1.366(15)
C75 C76 1.366(18)
C73 H73 0.9300
C74 H74 0.9300
C79 H79A 0.9600
C79 H79B 0.9600
C79 H79C 0.9600
C80 H80 0.9300
C82 H82 0.9300
C82 C95 1.365(13)
C77 H77 0.9300
C77 C86 1.401(14)
C76 H76 0.9300
C76 C86 1.338(16)
C90 H90A 0.9700
C90 H90B 0.9700
C90 C91 1.511(12)
C84 H84 0.9300
C84 C85 1.366(12)
C85 H85 0.9300
C102 H102 0.9300
C89 H89A 0.9600
C89 H89B 0.9600
C89 H89C 0.9600
C103 H10A 0.9700
C103 H10B 0.9700
C103 H10C 0.9700
C103 H10D 0.9700
C103 C3 1.419(16)
C103 C3A 1.42(3)
C88 H88 0.9300
C88 C87 1.376(15)
C87 H87 0.9300
C100 H100 0.9300
C100 C99 1.337(19)
C100 C101 1.344(18)
C83 H83 0.9300
C96 H96A 0.9700
C96 H96B 0.9700
C96 C97 1.475(15)
C91 H91A 0.9600
C91 H91B 0.9600
C91 H91C 0.9600
C98 H98 0.9300
C98 C99 1.398(16)
C92 H92 0.9300
C92 C93 1.439(16)
C93 H93 0.9300
C93 C94 1.312(18)
C99 H99 0.9300
C95 H95 0.9300
C95 C94 1.297(16)
C101 H101 0.9300
C86 H86 0.9300
C94 H94 0.9300
C97 H97A 0.9600
C97 H97B 0.9600
C97 H97C 0.9600
C3 H3A 0.9600
C3 H3B 0.9600
C3 H3C 0.9600
C3A H3AA 0.9600
C3A H3AB 0.9600
C3A H3AC 0.9600

loop_
_geom_torsion_atom_site_label_1
_geom_torsion_atom_site_label_2
_geom_torsion_atom_site_label_3
_geom_torsion_atom_site_label_4
_geom_torsion
Pr1 O2 C29 O1 0.5(7)
Pr1 O2 C29 C30 178.4(6)
Pr1 O8 C15 Pr2 176.1(16)
Pr1 O8 C15 O7 172.5(11)
Pr1 O8 C15 C45 -7(2)
Pr1 O12 C35 O11 25.0(12)
Pr1 O12 C35 C53 -153.1(5)
Pr1 O9 C21 O10 7.2(7)
Pr1 O9 C21 C58 -172.0(6)
Pr1 O1 C29 O2 -0.6(7)
Pr1 O1 C29 C30 -178.4(6)
Pr1 N14 C36 C37 179.5(5)
Pr1 O10 C21 O9 -7.4(7)
Pr1 O10 C21 C58 171.8(5)
Pr1 O3 C24 O4 12.9(12)
Pr1 O3 C24 C25 -164.5(5)
Pr1 N23 C22 C69 -2.1(8)
Pr1 N23 C22 C48 178.9(5)
Pr1 N23 C51 C50 -179.4(6)
Pr2 O2 C29 Pr1 -163.1(13)
Pr2 O2 C29 O1 -162.6(8)
Pr2 O2 C29 C30 15.3(17)
Pr2 O8 C15 O7 -3.6(7)
Pr2 O8 C15 C45 176.6(6)
Pr2 O7 C15 O8 3.9(7)
Pr2 O7 C15 C45 -176.3(6)
Pr2 O4 C24 O3 -33.0(13)
Pr2 O4 C24 C25 144.5(6)
Pr2 O11 C35 O12 -5.1(12)
Pr2 O11 C35 C53 173.0(5)
Pr2 O5 C27 O6 -14.1(8)
Pr2 O5 C27 C66 161.6(7)
Pr2 N20 C32 C33 -176.1(6)
Pr2 O6 C27 O5 14.2(8)
Pr2 O6 C27 C66 -161.5(6)
Pr2 C27 C66 C67 8(3)
Pr2 C27 C66 C96 133(2)
Pr2 N39 C42 C102 -177.7(7)
Pr2 N39 C72 C13 0.6(9)
Pr2 N39 C72 C40 179.2(5)
O8 C15 C45 C26 104.5(7)
O8 C15 C45 C62 -127.1(7)
C69 C7 C46 C37 -2.5(11)
C69 C7 C73 C47 0.5(12)
C69 N14 C36 C37 -1.8(11)
C69 C22 C48 C49 -177.6(7)
C69 C22 C48 C47 -0.8(10)
C7 C69 N14 Pr1 179.7(5)
C7 C69 N14 C36 1.0(9)
C7 C69 C22 N23 -178.5(6)
C7 C69 C22 C48 0.5(10)
O12 C35 C53 C54 -177.8(7)
O12 C35 C53 C90 -50.4(10)
O7 C15 C45 C26 -75.4(9)
O7 C15 C45 C62 53.1(9)
O9 C21 C58 C59 -84.0(8)
O9 C21 C58 C78 41.6(10)
O4 C24 C25 C44 140.4(7)
O4 C24 C25 C103 -89.5(9)
C13 N20 C32 C33 1.8(11)
C13 C34 C43 C33 2.7(11)
N14 C69 C7 C46 1.1(10)
N14 C69 C7 C73 179.5(6)
N14 C69 C22 N23 1.7(9)
N14 C69 C22 C48 -179.3(6)
N14 C36 C37 C46 0.4(12)
C15 C45 C62 C89 61.8(9)
O10 C21 C58 C59 96.8(8)
O10 C21 C58 C78 -137.6(7)
O11 C35 C53 C54 3.9(10)
O11 C35 C53 C90 131.3(8)
O3 C24 C25 C44 -41.8(10)
O3 C24 C25 C103 88.2(10)
O5 C27 C66 C67 -81.0(11)
O5 C27 C66 C96 44.6(11)
N20 C13 C34 C38 179.8(6)
N20 C13 C34 C43 -0.7(10)
N20 C13 C72 N39 2.4(10)
N20 C13 C72 C40 -176.2(7)
N20 C32 C33 C43 0.1(12)
N23 C22 C48 C49 1.3(11)
N23 C22 C48 C47 178.2(7)
N23 C51 C50 C49 -0.3(13)
C22 C69 C7 C46 -178.8(6)
C22 C69 C7 C73 -0.3(10)
C22 C69 N14 Pr1 -0.5(8)
C22 C69 N14 C36 -179.1(6)
C22 N23 C51 C50 1.2(11)
C22 C48 C47 C73 1.0(12)
C26 C45 C62 C89 -173.0(7)
C26 C63 C85 C84 -0.7(13)
C30 C31 C82 C95 178.3(11)
C30 C31 C92 C93 -177.7(10)
O6 C27 C66 C67 94.8(10)
O6 C27 C66 C96 -139.7(9)
C24 C25 C44 C74 106.2(9)
C24 C25 C44 C77 -74.6(10)
C24 C25 C103 C3 162.8(16)
C24 C25 C103 C3A 98(3)
C31 C30 C29 O2 126.7(7)
C31 C30 C29 O1 -55.4(10)
C31 C30 C70 C71 178.5(6)
C31 C82 C95 C94 -4(2)
C31 C92 C93 C94 3(2)
C21 C58 C59 C60 81.1(9)
C21 C58 C59 C81 -97.8(9)
C21 C58 C78 C79 66.0(11)
C25 C44 C74 C75 179.5(9)
C25 C44 C77 C86 179.7(9)
C27 C66 C96 C97 79.7(12)
C29 C30 C31 C82 77.7(12)
C29 C30 C31 C92 -107.5(9)
C29 C30 C70 C71 51.9(9)
C38 C34 C43 C33 -177.9(7)
C32 C33 C43 C34 -2.5(11)
C35 C53 C90 C91 170.1(9)
N39 C42 C102 C41 -1.5(16)
C36 C37 C46 C7 1.8(12)
C34 C13 N20 Pr2 176.4(5)
C34 C13 N20 C32 -1.5(10)
C34 C13 C72 N39 -178.3(6)
C34 C13 C72 C40 3.1(10)
C34 C38 C52 C40 2.6(13)
C40 C41 C102 C42 0.8(16)
C51 N23 C22 C69 177.3(6)
C51 N23 C22 C48 -1.7(10)
C46 C7 C73 C47 178.9(8)
C42 N39 C72 C13 -177.7(7)
C42 N39 C72 C40 0.9(11)
C49 C48 C47 C73 177.6(8)
C41 C40 C52 C38 -179.8(9)
C41 C40 C72 C13 177.0(7)
C41 C40 C72 N39 -1.6(12)
C48 C49 C50 C51 0.0(13)
C48 C47 C73 C7 -0.8(14)
C50 C49 C48 C22 -0.5(12)
C50 C49 C48 C47 -177.1(8)
C44 C25 C103 C3 -69.7(19)
C44 C25 C103 C3A -134(3)
C44 C77 C86 C76 0.5(18)
C45 C26 C64 C65 -176.9(7)
C45 C26 C63 C85 177.4(7)
C54 C53 C90 C91 -62.2(12)
C54 C55 C87 C88 1.4(14)
C52 C38 C34 C13 -3.4(12)
C52 C38 C34 C43 177.2(8)
C52 C40 C41 C102 -178.4(9)
C52 C40 C72 C13 -4.0(11)
C52 C40 C72 N39 177.4(7)
C57 C88 C87 C55 -0.7(17)
C53 C54 C56 C57 176.3(7)
C53 C54 C55 C87 -177.8(8)
C56 C54 C53 C35 68.4(9)
C56 C54 C53 C90 -58.2(10)
C56 C54 C55 C87 -0.5(12)
C56 C57 C88 C87 -0.8(17)
C55 C54 C53 C35 -114.4(8)
C55 C54 C53 C90 119.0(9)
C55 C54 C56 C57 -0.9(12)
C65 C84 C85 C63 1.2(15)
C58 C59 C60 C80 179.1(7)
C58 C59 C81 C83 179.4(9)
C68 C67 C66 C27 71.5(12)
C68 C67 C66 C96 -53.6(12)
C68 C67 C98 C99 -0.6(16)
C59 C58 C78 C79 -171.2(8)
C59 C60 C80 C61 2.1(14)
C59 C81 C83 C61 1.2(18)
C72 C13 N20 Pr2 -4.3(8)
C72 C13 N20 C32 177.8(6)
C72 C13 C34 C38 0.5(10)
C72 C13 C34 C43 180.0(6)
C72 N39 C42 C102 0.7(13)
C72 C40 C41 C102 0.6(14)
C72 C40 C52 C38 1.2(12)
C64 C26 C45 C15 -65.5(8)
C64 C26 C45 C62 169.1(7)
C64 C26 C63 C85 -0.5(11)
C64 C65 C84 C85 -0.6(15)
C63 C26 C45 C15 116.6(8)
C63 C26 C45 C62 -8.7(10)
C63 C26 C64 C65 1.1(12)
C67 C68 C101 C100 -0.1(19)
C67 C66 C96 C97 -156.3(10)
C67 C98 C99 C100 1(2)
C70 C30 C31 C82 -47.8(12)
C70 C30 C31 C92 127.1(9)
C70 C30 C29 O2 -107.3(7)
C70 C30 C29 O1 70.5(9)
C60 C59 C81 C83 0.5(14)
C66 C67 C98 C99 -176.3(10)
C81 C59 C60 C80 -2.1(12)
C78 C58 C59 C60 -45.0(10)
C78 C58 C59 C81 136.1(8)
C75 C76 C86 C77 1(2)
C73 C7 C46 C37 179.2(7)
C74 C44 C77 C86 -1.0(14)
C74 C75 C76 C86 -2(2)
C80 C61 C83 C81 -1(2)
C82 C31 C92 C93 -2.4(16)
C82 C95 C94 C93 4(3)
C77 C44 C74 C75 0.3(14)
C76 C75 C74 C44 1.1(19)
C84 C65 C64 C26 -0.6(14)
C103 C25 C44 C74 -19.2(12)
C103 C25 C44 C77 160.1(9)
C88 C57 C56 C54 1.7(15)
C83 C61 C80 C60 -0.4(19)
C98 C67 C66 C27 -113.0(10)
C98 C67 C66 C96 122.0(11)
C92 C31 C82 C95 3.1(18)
C92 C93 C94 C95 -3(3)
C99 C100 C101 C68 0(2)
C101 C68 C67 C66 176.0(9)
C101 C68 C67 C98 0.4(15)
C101 C100 C99 C98 0(3)
